data_4515453
loop_
_publ_author_name
'Brunet, Gabriel'
'Robeyns, Koen'
'Huynh, Racheal P. S.'
'Lin, Jian-Bin'
'Collins, Sean P.'
'Facey, Glenn A.'
'Shimizu, George K. H.'
'Woo, Tom K.'
'Murugesu, Muralee'

_publ_section_title
;
 Design Strategy for the Controlled Generation of Cationic Frameworks and
 Ensuing Anion-Exchange Capabilities.
;
_journal_issue 3
_journal_name_full 'ACS applied materials &amp; interfaces'
_journal_page_first 3181
_journal_page_last 3188
_journal_paper_doi 10.1021/acsami.8b15946
_journal_volume 11
_journal_year 2019
_chemical_formula_sum 'C63 H42 Co3 N16 O10'
_chemical_formula_weight 1359.91
_space_group_crystal_system hexagonal
_space_group_IT_number 186
_space_group_name_Hall 'P 6c -2c'
_space_group_name_H-M_alt 'P 63 m c'
_atom_sites_solution_hydrogens geom
_audit_creation_method SHELXL-2014/7
_cell_angle_alpha 90
_cell_angle_beta 90
_cell_angle_gamma 120
_cell_formula_units_Z 2
_cell_length_a 16.6267(3)
_cell_length_b 16.6267(3)
_cell_length_c 28.9795(7)
_cell_measurement_reflns_used 48617
_cell_measurement_temperature 200(2)
_cell_measurement_theta_max 26.4020
_cell_measurement_theta_min 1.9520
_cell_volume 6938.0(2)
_computing_cell_refinement
;
CrysAlisPro, Agilent Technologies,
Version 1.171.37.35 (release 13-08-2014 CrysAlis171 .NET)
(compiled Aug 13 2014,18:06:01)
;
_computing_data_collection 'Bruker APEX2'
_computing_data_reduction
;
CrysAlisPro, Agilent Technologies,
Version 1.171.37.35 (release 13-08-2014 CrysAlis171 .NET)
(compiled Aug 13 2014,18:06:01)
;
_computing_molecular_graphics 'MERCURY (Macrae et al., 2008)'
_computing_publication_material
;

'MERCURY (Macrae et al., 2008), Platon (Spek, 2009)'



;
_computing_structure_refinement 'SHELXL-2014/7 (Sheldrick, 2014)'
_computing_structure_solution 'SHELXT (Sheldrick, 2015)'
_diffrn_ambient_temperature 200(2)
_diffrn_measured_fraction_theta_full 0.998
_diffrn_measured_fraction_theta_max 0.998
_diffrn_measurement_device_type 'Bruker APEX-II CCD'
_diffrn_measurement_method '\f and \w scans'
_diffrn_radiation_type MoK\a
_diffrn_radiation_wavelength 0.71073
_diffrn_reflns_av_R_equivalents 0.0780
_diffrn_reflns_av_unetI/netI 0.0215
_diffrn_reflns_Laue_measured_fraction_full 0.998
_diffrn_reflns_Laue_measured_fraction_max 0.998
_diffrn_reflns_limit_h_max 19
_diffrn_reflns_limit_h_min -20
_diffrn_reflns_limit_k_max 20
_diffrn_reflns_limit_k_min -19
_diffrn_reflns_limit_l_max 35
_diffrn_reflns_limit_l_min -35
_diffrn_reflns_number 99904
_diffrn_reflns_point_group_measured_fraction_full 0.999
_diffrn_reflns_point_group_measured_fraction_max 0.999
_diffrn_reflns_theta_full 25.242
_diffrn_reflns_theta_max 26.022
_diffrn_reflns_theta_min 1.994
_exptl_absorpt_coefficient_mu 0.387
_exptl_absorpt_correction_T_max 1.00000
_exptl_absorpt_correction_T_min 0.87521
_exptl_absorpt_correction_type multi-scan
_exptl_absorpt_process_details
;
CrysAlisPro, Agilent Technologies,
Version 1.171.37.35 (release 13-08-2014 CrysAlis171 .NET)
(compiled Aug 13 2014,18:06:01)
Empirical absorption correction using spherical harmonics,
 implemented in SCALE3 ABSPACK scaling algorithm.
;
_exptl_crystal_colour orange
_exptl_crystal_density_diffrn 0.651
_exptl_crystal_description block
_exptl_crystal_F_000 1386
_exptl_crystal_size_max 0.39
_exptl_crystal_size_mid 0.25
_exptl_crystal_size_min 0.15
_refine_diff_density_max 0.373
_refine_diff_density_min -0.355
_refine_diff_density_rms 0.029
_refine_ls_abs_structure_details
;
 Refined as an inversion twin.
;
_refine_ls_abs_structure_Flack 0.58(2)
_refine_ls_extinction_method none
_refine_ls_goodness_of_fit_ref 1.033
_refine_ls_hydrogen_treatment constr
_refine_ls_matrix_type full
_refine_ls_number_parameters 220
_refine_ls_number_reflns 5068
_refine_ls_number_restraints 109
_refine_ls_restrained_S_all 1.042
_refine_ls_R_factor_all 0.0333
_refine_ls_R_factor_gt 0.0329
_refine_ls_shift/su_max 0.001
_refine_ls_shift/su_mean 0.000
_refine_ls_structure_factor_coef Fsqd
_refine_ls_weighting_details 'w=1/[\s^2^(Fo^2^)+(0.0377P)^2^+1.6009P] where P=(Fo^2^+2Fc^2^)/3'
_refine_ls_weighting_scheme calc
_refine_ls_wR_factor_gt 0.0715
_refine_ls_wR_factor_ref 0.0717
_reflns_Friedel_coverage 0.958
_reflns_Friedel_fraction_full 0.999
_reflns_Friedel_fraction_max 0.999
_reflns_number_gt 5016
_reflns_number_total 5068
_reflns_threshold_expression 'I > 2\s(I)'
_cod_data_source_file mm888_kr.cif
_cod_data_source_block mm888
_cod_original_cell_volume 6938.0(3)
_cod_database_code 4515453
_shelx_shelxl_version_number 2014/7
_shelx_space_group_comment
;
The symmetry employed for this shelxl refinement is uniquely defined
by the following loop, which should always be used as a source of
symmetry information in preference to the above space-group names.
They are only intended as comments.
;

loop_
_space_group_symop_operation_xyz
'x, y, z'
'-y, x-y, z'
'-x+y, -x, z'
'-x, -y, z+1/2'
'y, -x+y, z+1/2'
'x-y, x, z+1/2'
'-y, -x, z'
'-x+y, y, z'
'x, x-y, z'
'y, x, z+1/2'
'x-y, -y, z+1/2'
'-x, -x+y, z+1/2'

loop_
_atom_site_label
_atom_site_type_symbol
_atom_site_fract_x
_atom_site_fract_y
_atom_site_fract_z
_atom_site_U_iso_or_equiv
_atom_site_adp_type
_atom_site_occupancy
_atom_site_site_symmetry_order
_atom_site_calc_flag
_atom_site_refinement_flags_posn
_atom_site_refinement_flags_adp
_atom_site_refinement_flags_occupancy
_atom_site_disorder_assembly
_atom_site_disorder_group
Co1 Co 0.26442(2) 0.73558(2) 0.28419(2) 0.01531(10) Uani 1 2 d S T P . .
O2 O 0.3333 0.6667 0.29808(10) 0.0112(7) Uani 1 6 d S T P . .
N3 N 0.19301(9) 0.80699(9) 0.27544(9) 0.0238(7) Uani 1 2 d S T P . .
C4 C 0.23707(17) 0.90038(16) 0.27435(10) 0.0349(7) Uani 1 1 d . . . . .
H4 H 0.3030 0.9334 0.2752 0.042 Uiso 1 1 calc R U . . .
C5 C 0.19231(17) 0.95028(17) 0.27211(12) 0.0418(9) Uani 1 1 d . . . . .
H5 H 0.2268 1.0162 0.2713 0.050 Uiso 1 1 calc R U . . .
C6 C 0.09610(12) 0.90390(12) 0.27109(13) 0.0340(10) Uani 1 2 d S T P . .
C7 C 0.04462(12) 0.95538(12) 0.27002(14) 0.0352(10) Uani 1 2 d S T P . .
N8 N -0.04758(10) 0.9048(2) 0.26983(13) 0.0390(10) Uani 1 2 d S T P . .
O9 O 0.34945(14) 0.83357(13) 0.33257(6) 0.0290(4) Uani 1 1 d . . . . .
C10 C 0.42566(13) 0.8513(3) 0.34910(11) 0.0257(8) Uani 1 2 d S TU P A .
C11 C 0.45058(14) 0.9012(3) 0.39624(14) 0.0288(9) Uani 1 2 d DS TU P . .
C12 C 0.4030(11) 0.9414(11) 0.4140(5) 0.036(3) Uani 0.40(2) 1 d D U P A 1
H12 H 0.3519 0.9370 0.3972 0.044 Uiso 0.40(2) 1 calc R U P A 1
C13 C 0.4265(12) 0.9876(14) 0.4553(4) 0.036(3) Uani 0.40(2) 1 d D U P A 1
H13 H 0.4000 1.0243 0.4644 0.043 Uiso 0.40(2) 1 calc R U P A 1
C12B C 0.3805(7) 0.9030(11) 0.4211(3) 0.046(2) Uani 0.60(2) 1 d D U P A 2
H12B H 0.3203 0.8788 0.4081 0.055 Uiso 0.60(2) 1 calc R U P A 2
C13B C 0.3990(5) 0.9410(10) 0.4657(3) 0.041(2) Uani 0.60(2) 1 d D U P A 2
H13B H 0.3509 0.9405 0.4837 0.050 Uiso 0.60(2) 1 calc R U P A 2
C14 C 0.4900(2) 0.9800(4) 0.48372(15) 0.0558(14) Uani 1 2 d DS TU P . .
C15 C 0.5093(2) 1.0185(4) 0.53086(18) 0.0536(15) Uani 1 2 d S TU P A .
C16 C 0.4640(7) 1.0676(9) 0.5481(3) 0.068(3) Uani 0.523(12) 1 d . U P A 3
H16 H 0.4225 1.0762 0.5290 0.082 Uiso 0.523(12) 1 calc R U P A 3
C17 C 0.4822(6) 1.1026(7) 0.5936(2) 0.050(2) Uani 0.523(12) 1 d . U P A 3
H17 H 0.4545 1.1362 0.6056 0.060 Uiso 0.523(12) 1 calc R U P A 3
C16B C 0.4399(6) 1.0078(9) 0.5586(3) 0.059(3) Uani 0.477(12) 1 d . U P A 4
H16B H 0.3785 0.9814 0.5468 0.070 Uiso 0.477(12) 1 calc R U P A 4
C17B C 0.4584(5) 1.0360(7) 0.6058(2) 0.036(3) Uani 0.477(12) 1 d . U P A 4
H17B H 0.4080 1.0179 0.6265 0.044 Uiso 0.477(12) 1 calc R U P A 4
C18 C 0.54305(16) 1.0861(3) 0.62081(14) 0.0434(11) Uani 1 2 d S TU P . .
N19 N 0.56288(12) 1.1258(2) 0.66696(10) 0.0302(8) Uani 1 2 d S T P A .
C20 C 0.63892(18) 1.15029(19) 0.69210(9) 0.0310(6) Uani 1 1 d . . . . .
H20 H 0.6889 1.1417 0.6828 0.037 Uiso 1 1 calc R U . A .
N21 N 0.63555(15) 1.18732(15) 0.73077(7) 0.0216(5) Uani 1 1 d . . . . .
N51 N 0.3839(17) 0.694(3) 0.0781(6) 0.240(18) Uani 0.1667 1 d G U P B -5
O52 O 0.356(2) 0.679(7) 0.1193(6) 0.142(11) Uani 0.1667 1 d G U P B -5
O53 O 0.338(3) 0.705(2) 0.0474(7) 0.210(17) Uani 0.1667 1 d G U P B -5
O54 O 0.458(3) 0.695(4) 0.0682(13) 0.29(2) Uani 0.1667 1 d G U P B -5

loop_
_atom_site_aniso_label
_atom_site_aniso_U_11
_atom_site_aniso_U_22
_atom_site_aniso_U_33
_atom_site_aniso_U_23
_atom_site_aniso_U_13
_atom_site_aniso_U_12
Co1 0.01859(15) 0.01859(15) 0.01118(16) -0.00001(11) 0.00001(11) 0.01111(16)
O2 0.0141(10) 0.0141(10) 0.0053(17) 0.000 0.000 0.0070(5)
N3 0.0260(10) 0.0260(10) 0.0229(18) 0.0009(6) -0.0009(6) 0.0155(11)
C4 0.0200(11) 0.0186(11) 0.065(2) -0.0035(13) -0.0051(13) 0.0088(9)
C5 0.0211(12) 0.0182(11) 0.086(3) 0.0018(14) -0.0003(14) 0.0101(10)
C6 0.0238(12) 0.0238(12) 0.053(3) 0.0015(8) -0.0015(8) 0.0110(15)
C7 0.0229(13) 0.0229(13) 0.064(3) -0.0009(8) 0.0009(8) 0.0145(15)
N8 0.0204(11) 0.0187(14) 0.077(3) 0.0000(15) 0.0000(7) 0.0093(7)
O9 0.0408(11) 0.0308(10) 0.0238(9) -0.0118(8) -0.0112(8) 0.0241(9)
C10 0.0328(15) 0.0239(19) 0.0174(16) -0.0061(14) -0.0030(7) 0.0120(9)
C11 0.0301(15) 0.026(2) 0.029(2) -0.0195(17) -0.0098(8) 0.0132(10)
C12 0.058(7) 0.038(6) 0.031(5) -0.016(5) -0.021(4) 0.037(6)
C13 0.068(7) 0.038(7) 0.024(4) -0.015(4) -0.013(4) 0.042(6)
C12B 0.049(4) 0.065(7) 0.036(4) -0.024(4) -0.014(3) 0.038(5)
C13B 0.049(4) 0.047(6) 0.030(3) -0.016(4) -0.002(3) 0.026(4)
C14 0.063(2) 0.075(4) 0.034(2) -0.032(2) -0.0161(12) 0.0377(19)
C15 0.063(2) 0.074(4) 0.028(2) -0.029(3) -0.0143(13) 0.037(2)
C16 0.080(6) 0.086(7) 0.051(4) -0.032(5) -0.020(4) 0.051(6)
C17 0.057(4) 0.062(6) 0.035(3) -0.023(4) -0.012(3) 0.034(4)
C16B 0.041(4) 0.074(6) 0.044(4) -0.035(5) -0.007(3) 0.016(4)
C17B 0.029(3) 0.049(6) 0.023(3) -0.011(3) 0.006(3) 0.012(3)
C18 0.0505(19) 0.054(3) 0.027(2) -0.026(2) -0.0128(10) 0.0269(14)
N19 0.0363(14) 0.037(2) 0.0174(16) -0.0206(14) -0.0103(7) 0.0186(10)
C20 0.0271(13) 0.0409(16) 0.0286(13) -0.0158(12) -0.0039(11) 0.0197(12)
N21 0.0250(11) 0.0279(12) 0.0152(10) -0.0026(9) -0.0028(9) 0.0156(10)
N51 0.24(2) 0.25(2) 0.237(18) 0.003(14) 0.004(11) 0.122(15)
O52 0.15(2) 0.12(2) 0.182(12) -0.01(2) -0.061(13) 0.08(2)
O53 0.24(3) 0.21(3) 0.145(13) 0.014(16) 0.028(19) 0.08(2)
O54 0.28(3) 0.31(4) 0.31(3) -0.05(2) 0.029(19) 0.17(2)

loop_
_atom_type_symbol
_atom_type_description
_atom_type_scat_dispersion_real
_atom_type_scat_dispersion_imag
_atom_type_scat_source
C C 0.0033 0.0016 'International Tables Vol C Tables 4.2.6.8 and 6.1.1.4'
H H 0.0000 0.0000 'International Tables Vol C Tables 4.2.6.8 and 6.1.1.4'
N N 0.0061 0.0033 'International Tables Vol C Tables 4.2.6.8 and 6.1.1.4'
O O 0.0106 0.0060 'International Tables Vol C Tables 4.2.6.8 and 6.1.1.4'
Co Co 0.3494 0.9721 'International Tables Vol C Tables 4.2.6.8 and 6.1.1.4'

loop_
_geom_angle_atom_site_label_1
_geom_angle_atom_site_label_2
_geom_angle_atom_site_label_3
_geom_angle
_geom_angle_site_symmetry_1
_geom_angle_site_symmetry_3
O2 Co1 N3 175.55(12) . .
O2 Co1 O9 87.35(8) . .
N3 Co1 O9 89.62(7) . .
O2 Co1 O9 87.35(8) . 7_665
N3 Co1 O9 89.62(7) . 7_665
O9 Co1 O9 94.17(11) . 7_665
O2 Co1 N21 89.58(8) . 10_454
N3 Co1 N21 93.67(8) . 10_454
O9 Co1 N21 174.79(9) . 10_454
O9 Co1 N21 89.89(7) 7_665 10_454
O2 Co1 N21 89.58(9) . 4_674
N3 Co1 N21 93.67(8) . 4_674
O9 Co1 N21 89.89(7) . 4_674
O9 Co1 N21 174.79(9) 7_665 4_674
N21 Co1 N21 85.86(11) 10_454 4_674
Co1 O2 Co1 116.15(6) 2_665 3_565
Co1 O2 Co1 116.15(6) 2_665 .
Co1 O2 Co1 116.15(6) 3_565 .
C4 N3 C4 116.2(3) 7_665 .
C4 N3 Co1 121.78(14) 7_665 .
C4 N3 Co1 121.78(14) . .
N3 C4 C5 123.7(2) . .
N3 C4 H4 118.2 . .
C5 C4 H4 118.2 . .
C4 C5 C6 119.4(2) . .
C4 C5 H5 120.3 . .
C6 C5 H5 120.3 . .
C5 C6 C5 117.6(3) . 7_665
C5 C6 C7 121.20(16) . .
C5 C6 C7 121.20(16) 7_665 .
N8 C7 N8 126.4(3) . 2_675
N8 C7 C6 116.82(17) . .
N8 C7 C6 116.82(17) 2_675 .
C7 N8 C7 113.6(3) 3_465 .
C10 O9 Co1 131.22(19) . .
O9 C10 O9 128.3(3) 8 .
O9 C10 C11 115.87(16) 8 .
O9 C10 C11 115.87(16) . .
C12 C11 C12 110.9(13) . 8
C12B C11 C12B 117.2(9) . 8
C12 C11 C10 122.1(6) . .
C12 C11 C10 122.1(6) 8 .
C12B C11 C10 118.0(5) . .
C12B C11 C10 118.0(4) 8 .
C11 C12 C13 122.1(10) . .
C11 C12 H12 118.9 . .
C13 C12 H12 118.9 . .
C12 C13 C14 118.8(8) . .
C12 C13 H13 120.6 . .
C14 C13 H13 120.6 . .
C11 C12B C13B 119.4(7) . .
C11 C12B H12B 120.3 . .
C13B C12B H12B 120.3 . .
C12B C13B C14 119.3(6) . .
C12B C13B H13B 120.3 . .
C14 C13B H13B 120.3 . .
C13 C14 C13 106.8(13) 8 .
C13B C14 C13B 114.4(8) 8 .
C13 C14 C15 121.2(5) 8 .
C13 C14 C15 121.2(5) . .
C13B C14 C15 119.4(3) 8 .
C13B C14 C15 119.4(3) . .
C16B C15 C16B 104.9(10) . 8
C16 C15 C16 106.6(9) . 8
C16B C15 C14 120.7(4) . .
C16B C15 C14 120.7(4) 8 .
C16 C15 C14 120.2(4) . .
C16 C15 C14 120.2(4) 8 .
C17 C16 C15 119.3(7) . .
C17 C16 H16 120.4 . .
C15 C16 H16 120.4 . .
C16 C17 C18 118.0(7) . .
C16 C17 H17 121.0 . .
C18 C17 H17 121.0 . .
C15 C16B C17B 120.0(7) . .
C15 C16B H16B 120.0 . .
C17B C16B H16B 120.0 . .
C18 C17B C16B 121.1(6) . .
C18 C17B C17B 40.4(4) . 8
C16B C17B C17B 92.9(5) . 8
C18 C17B H17B 119.4 . .
C16B C17B H17B 119.4 . .
C17B C17B H17B 136.3 8 .
C17B C18 C17B 99.3(8) . 8
C17 C18 C17 108.7(7) . 8
C17B C18 N19 121.7(3) . .
C17B C18 N19 121.7(3) 8 .
C17 C18 N19 116.6(3) . .
C17 C18 N19 116.6(3) 8 .
C20 N19 C20 105.3(3) 8 .
C20 N19 C18 127.32(14) 8 .
C20 N19 C18 127.32(14) . .
N21 C20 N19 111.0(2) . .
N21 C20 H20 124.5 . .
N19 C20 H20 124.5 . .
C20 N21 N21 106.34(15) . 8
C20 N21 Co1 134.37(18) . 4_675
N21 N21 Co1 118.22(6) 8 4_675
O53 N51 O54 120.2 . .
O53 N51 O52 120.5 . .
O54 N51 O52 119.2 . .

loop_
_geom_bond_atom_site_label_1
_geom_bond_atom_site_label_2
_geom_bond_distance
_geom_bond_site_symmetry_2
Co1 O2 2.0251(7) .
Co1 N3 2.072(3) .
Co1 O9 2.0775(18) .
Co1 O9 2.0776(18) 7_665
Co1 N21 2.162(2) 10_454
Co1 N21 2.162(2) 4_674
O2 Co1 2.0250(7) 2_665
O2 Co1 2.0250(7) 3_565
N3 C4 1.346(3) 7_665
N3 C4 1.346(3) .
C4 C5 1.365(3) .
C4 H4 0.9500 .
C5 C6 1.386(3) .
C5 H5 0.9500 .
C6 C5 1.386(3) 7_665
C6 C7 1.483(5) .
C7 N8 1.330(2) .
C7 N8 1.330(2) 2_675
N8 C7 1.330(2) 3_465
O9 C10 1.244(2) .
C10 O9 1.244(2) 8
C10 C11 1.543(5) .
C11 C12 1.367(9) .
C11 C12 1.367(9) 8
C11 C12B 1.384(7) .
C11 C12B 1.384(7) 8
C12 C13 1.368(16) .
C12 H12 0.9500 .
C13 C14 1.395(8) .
C13 H13 0.9500 .
C12B C13B 1.405(11) .
C12B H12B 0.9500 .
C13B C14 1.414(6) .
C13B H13B 0.9500 .
C14 C13 1.395(8) 8
C14 C13B 1.414(6) 8
C14 C15 1.475(6) .
C15 C16B 1.343(9) .
C15 C16B 1.343(9) 8
C15 C16 1.448(10) .
C15 C16 1.448(10) 8
C16 C17 1.412(10) .
C16 H16 0.9500 .
C17 C18 1.413(8) .
C17 H17 0.9500 .
C16B C17B 1.428(10) .
C16B H16B 0.9500 .
C17B C18 1.301(7) .
C17B C17B 1.983(15) 8
C17B H17B 0.9500 .
C18 C17B 1.301(7) 8
C18 C17 1.413(8) 8
C18 N19 1.454(5) .
N19 C20 1.334(3) 8
N19 C20 1.334(3) .
C20 N21 1.293(3) .
C20 H20 0.9500 .
N21 N21 1.393(4) 8
N21 Co1 2.162(2) 4_675
N51 O53 1.2461 .
N51 O54 1.2526 .
N51 O52 1.2598 .

loop_
_geom_torsion_atom_site_label_1
_geom_torsion_atom_site_label_2
_geom_torsion_atom_site_label_3
_geom_torsion_atom_site_label_4
_geom_torsion
_geom_torsion_site_symmetry_1
_geom_torsion_site_symmetry_4
C4 N3 C4 C5 -0.2(6) 7_665 .
Co1 N3 C4 C5 -175.0(2) . .
N3 C4 C5 C6 0.3(5) . .
C4 C5 C6 C5 -0.4(6) . 7_665
C4 C5 C6 C7 178.2(3) . .
C5 C6 C7 N8 -179.0(4) . .
C5 C6 C7 N8 -0.4(6) 7_665 .
C5 C6 C7 N8 0.4(6) . 2_675
C5 C6 C7 N8 179.0(4) 7_665 2_675
N8 C7 N8 C7 -0.9(9) 2_675 3_465
C6 C7 N8 C7 178.4(2) . 3_465
Co1 O9 C10 O9 22.0(6) . 8
Co1 O9 C10 C11 -157.6(2) . .
O9 C10 C11 C12 166.6(10) 8 .
O9 C10 C11 C12 -13.8(10) . .
O9 C10 C11 C12 13.8(10) 8 8
O9 C10 C11 C12 -166.6(10) . 8
O9 C10 C11 C12B -165.1(8) 8 .
O9 C10 C11 C12B 14.6(9) . .
O9 C10 C11 C12B -14.6(9) 8 8
O9 C10 C11 C12B 165.1(8) . 8
C12 C11 C12 C13 -22.8(19) 8 .
C10 C11 C12 C13 -178.3(9) . .
C11 C12 C13 C14 -11.3(17) . .
C12B C11 C12B C13B 24.0(17) 8 .
C10 C11 C12B C13B 174.8(6) . .
C11 C12B C13B C14 2.5(11) . .
C12 C13 C14 C13 43(2) . 8
C12 C13 C14 C15 -172.4(9) . .
C12B C13B C14 C13B -28.0(16) . 8
C12B C13B C14 C15 -179.0(6) . .
C16 C15 C16 C17 -39.7(16) 8 .
C14 C15 C16 C17 178.9(7) . .
C15 C16 C17 C18 -1.3(13) . .
C16B C15 C16B C17B 32.1(16) 8 .
C14 C15 C16B C17B 172.8(7) . .
C15 C16B C17B C18 11.7(15) . .
C15 C16B C17B C17B -18.9(10) . 8
C16B C17B C18 C17B -51.8(12) . 8
C16B C17B C18 N19 171.6(7) . .
C17B C17B C18 N19 -136.7(9) 8 .
C16 C17 C18 C17 43.8(12) . 8
C16 C17 C18 N19 177.9(7) . .
C17B C18 N19 C20 -28.5(8) . 8
C17B C18 N19 C20 -155.7(6) 8 8
C17 C18 N19 C20 22.6(8) . 8
C17 C18 N19 C20 153.2(6) 8 8
C17B C18 N19 C20 155.7(6) . .
C17B C18 N19 C20 28.5(9) 8 .
C17 C18 N19 C20 -153.2(6) . .
C17 C18 N19 C20 -22.6(8) 8 .
C20 N19 C20 N21 0.4(5) 8 .
C18 N19 C20 N21 177.0(4) . .
N19 C20 N21 N21 -0.3(3) . 8
N19 C20 N21 Co1 -167.7(2) . 4_675
